data_7708577
loop_
_publ_author_name
'Swaminathan, Srividya'
'Haribabu, Jebiti'
'Mohamed Kasim, Mohamed Subarkhan'
'dasararaju, gayathri'
'Balakrishnan, Nithya'
'Bhuvanesh, Nattamai'
'Echeverria, Cesar'
'Karvembu, R.'

_publ_section_title
;
 Impact of aliphatic acyl and aromatic thioamide substituents on the
 anticancer activity of Ru(II)-p-cymene complexes carrying acylthiourea
 ligands -- In vitro and in vivo studies
;
_journal_name_full 'Dalton Transactions'
_journal_paper_doi 10.1039/D1DT02611A
_journal_year 2021
_chemical_formula_moiety 'C26 H38 Cl2 N2 O Ru S'
_chemical_formula_sum 'C26 H38 Cl2 N2 O Ru S'
_chemical_formula_weight 598.61
_space_group_crystal_system monoclinic
_space_group_IT_number 15
_space_group_name_Hall '-C 2yc'
_space_group_name_H-M_alt 'C 1 2/c 1'
_atom_sites_solution_hydrogens geom
_atom_sites_solution_primary direct
_audit_creation_date 2020-01-10
_audit_creation_method
;
Olex2 1.2
(compiled 2018.05.29 svn.r3508 for OlexSys, GUI svn.r5506)
;
_audit_update_record
;
2021-09-18 deposited with the CCDC.	2021-10-15 downloaded from the CCDC.
;
_cell_angle_alpha 90
_cell_angle_beta 109.562(5)
_cell_angle_gamma 90
_cell_formula_units_Z 8
_cell_length_a 17.5533(13)
_cell_length_b 13.3945(13)
_cell_length_c 24.754(2)
_cell_measurement_reflns_used 9468
_cell_measurement_temperature 110.0
_cell_measurement_theta_max 27.576
_cell_measurement_theta_min 2.884
_cell_volume 5484.2(8)
_computing_cell_refinement 'SAINT V8.38 Bruker AXS Inc., Madison, WI, USA.'
_computing_data_collection 'APEX 3 (Bruker AXS)'
_computing_data_reduction 'SAINT V8.38 Bruker AXS Inc., Madison, WI, USA.'
_computing_molecular_graphics 'Olex2 (Dolomanov et al., 2009)'
_computing_publication_material 'Olex2 (Dolomanov et al., 2009)'
_computing_structure_refinement 'XL (Sheldrick, 2008)'
_computing_structure_solution 'ShelXT (Sheldrick, 2015)'
_diffrn_ambient_temperature 110.0
_diffrn_detector 'Bruker APEX2 area detector'
_diffrn_detector_area_resol_mean 7.9
_diffrn_detector_type 'CCD area detector'
_diffrn_measured_fraction_theta_full 0.998
_diffrn_measured_fraction_theta_max 0.993
_diffrn_measurement_device 'three-circle diffractometer'
_diffrn_measurement_device_type 'Bruker PHOTON-II'
_diffrn_measurement_method '\f and \w scans'
_diffrn_radiation_monochromator 'mirror optics'
_diffrn_radiation_probe x-ray
_diffrn_radiation_type MoK\a
_diffrn_radiation_wavelength 0.71073
_diffrn_reflns_av_R_equivalents 0.0637
_diffrn_reflns_av_unetI/netI 0.0240
_diffrn_reflns_Laue_measured_fraction_full 0.998
_diffrn_reflns_Laue_measured_fraction_max 0.993
_diffrn_reflns_limit_h_max 22
_diffrn_reflns_limit_h_min -22
_diffrn_reflns_limit_k_max 17
_diffrn_reflns_limit_k_min -17
_diffrn_reflns_limit_l_max 32
_diffrn_reflns_limit_l_min -32
_diffrn_reflns_number 83206
_diffrn_reflns_point_group_measured_fraction_full 0.998
_diffrn_reflns_point_group_measured_fraction_max 0.993
_diffrn_reflns_theta_full 25.242
_diffrn_reflns_theta_max 27.610
_diffrn_reflns_theta_min 2.463
_diffrn_source 'microfocus sealed X-ray tube'
_diffrn_source_type 'Incoatec I\ms'
_diffrn_standards_number 0
_exptl_absorpt_coefficient_mu 0.864
_exptl_absorpt_correction_T_max 0.4305
_exptl_absorpt_correction_T_min 0.3082
_exptl_absorpt_correction_type multi-scan
_exptl_absorpt_process_details
'SADABS-2016/2 (Bruker,2016/2) was used for absorption correction. wR2(int) was 0.1436 before and 0.0889 after correction. The Ratio of minimum to maximum transmission is 0.7159. The \l/2 correction factor is Not present.'
_exptl_crystal_colour brown
_exptl_crystal_colour_primary brown
_exptl_crystal_density_diffrn 1.450
_exptl_crystal_description plate
_exptl_crystal_F_000 2480
_exptl_crystal_size_max 0.41
_exptl_crystal_size_mid 0.405
_exptl_crystal_size_min 0.107
_refine_diff_density_max 1.111
_refine_diff_density_min -0.909
_refine_diff_density_rms 0.077
_refine_ls_extinction_method none
_refine_ls_goodness_of_fit_ref 1.088
_refine_ls_hydrogen_treatment constr
_refine_ls_matrix_type full
_refine_ls_number_parameters 370
_refine_ls_number_reflns 6343
_refine_ls_number_restraints 538
_refine_ls_restrained_S_all 1.081
_refine_ls_R_factor_all 0.0362
_refine_ls_R_factor_gt 0.0318
_refine_ls_shift/su_max 0.002
_refine_ls_shift/su_mean 0.000
_refine_ls_structure_factor_coef Fsqd
_refine_ls_weighting_details 'w=1/[\s^2^(Fo^2^)+(0.0257P)^2^+19.3902P] where P=(Fo^2^+2Fc^2^)/3'
_refine_ls_weighting_scheme calc
_refine_ls_wR_factor_gt 0.0761
_refine_ls_wR_factor_ref 0.0790
_reflns_Friedel_coverage 0.000
_reflns_number_gt 5792
_reflns_number_total 6343
_reflns_threshold_expression 'I > 2\s(I)'
_cod_data_source_file d1dt02611a2.cif
_cod_data_source_block svpncana
_cod_original_cell_volume 5484.1(8)
_cod_database_code 7708577
_shelx_shelxl_version_number 2018/3
_shelx_space_group_comment
;
The symmetry employed for this shelxl refinement is uniquely defined
by the following loop, which should always be used as a source of
symmetry information in preference to the above space-group names.
They are only intended as comments.
;
_shelx_estimated_absorpt_t_max 0.913
_shelx_estimated_absorpt_t_min 0.718
_olex2_refinement_description
;
1. Fixed Uiso
 At 1.2 times of:
  All C(H) groups, All C(H,H) groups, All C(H,H,H,H) groups, All N(H) groups,
  All N(H,H) groups
 At 1.5 times of:
  All C(H,H,H) groups
2. Restrained distances
 C11A-C10 = C11-C10 = C12A-C11A = C12-C11 = C13A-C12A = C13-C12 = C14A-C13A =
 C14-C13 = C15A-C14A = C15-C14 = C16A-C15A = C16-C15
 1.54 with sigma of 0.01
 N1-C2 \\sim N1-C2A
 with sigma of 0.02
 C11A-C10 \\sim C11-C10 \\sim C12A-C11A \\sim C12-C11 \\sim C13A-C12A \\sim
C13-C12 \\sim C14A-C13A ~
 C14-C13 \\sim C15A-C14A \\sim C15-C14 \\sim C16A-C15A \\sim C16-C15
 with sigma of 0.05
3. Uiso/Uaniso restraints and constraints
C2 \\sim C7 \\sim C6 \\sim C5 \\sim C4 \\sim C3 \\sim C2A \\sim C7A \\sim C6A
\\sim C5A \\sim C4A \\sim C3A: within 2A with sigma of 0.04 and sigma for
terminal atoms of 0.08
C11 \\sim C12 \\sim C13 \\sim C14 \\sim C15 \\sim C16 \\sim C11A \\sim C12A
\\sim C13A \\sim C14A \\sim C15A \\sim C16A: within 2A with sigma of 0.005 and
sigma for terminal atoms of 0.01
Uanis(C2) = Uanis(C2A)
Uanis(C16) = Uanis(C16A)
Uanis(C11) = Uanis(C11A)
4. Rigid body (RIGU) restrains
 C2, C7, C6, C5, C4, C3, C2A, C7A, C6A, C5A, C4A, C3A
 with sigma for 1-2 distances of 0.004 and sigma for 1-3 distances of 0.004
 C11, C12, C13, C14, C15, C16, C11A, C12A, C13A, C14A, C15A, C16A
 with sigma for 1-2 distances of 0.005 and sigma for 1-3 distances of 0.005
5. Same fragment restrains
{C11, C12, C13, C14, C15, C16} sigma for 1-2: 0.02, 1-3: 0.04
as
{C11A, C12A, C13A, C14A, C15A, C16A}
6. Others
 Sof(H1B)=Sof(H10C)=Sof(H10D)=Sof(C2A)=Sof(C7A)=Sof(H7A)=Sof(C6A)=Sof(H6A)=
 Sof(C5A)=Sof(H5A)=Sof(C4A)=Sof(H4A)=Sof(C3A)=Sof(H3A)=Sof(C11A)=Sof(H11C)=
 Sof(H11D)=Sof(C12A)=Sof(H12C)=Sof(H12D)=Sof(C13A)=Sof(H13C)=Sof(H13D)=
 Sof(C14A)=Sof(H14C)=Sof(H14D)=Sof(C15A)=Sof(H15C)=Sof(H15D)=Sof(C16A)=
 Sof(H16D)=Sof(H16E)=Sof(H16F)=1-FVAR(1)
 Sof(H1A)=Sof(H10A)=Sof(H10B)=Sof(C2)=Sof(C7)=Sof(H7)=Sof(C6)=Sof(H6)=Sof(C5)=
 Sof(H5)=Sof(C4)=Sof(H4)=Sof(C3)=Sof(H3)=Sof(C11)=Sof(H11A)=Sof(H11B)=Sof(C12)=
 Sof(H12A)=Sof(H12B)=Sof(C13)=Sof(H13A)=Sof(H13B)=Sof(C14)=Sof(H14A)=Sof(H14B)=
 Sof(C15)=Sof(H15A)=Sof(H15B)=Sof(C16)=Sof(H16A)=Sof(H16B)=Sof(H16C)=FVAR(1)
7.a Ternary CH refined with riding coordinates:
 C23(H23)
7.b Secondary CH2 refined with riding coordinates:
 C9(H9A,H9B), C10(H10A,H10B), C10(H10C,H10D), C11(H11A,H11B), C12(H12A,H12B),
 C13(H13A,H13B), C14(H14A,H14B), C15(H15A,H15B), C11A(H11C,H11D), C12A(H12C,
 H12D), C13A(H13C,H13D), C14A(H14C,H14D), C15A(H15C,H15D)
7.c Aromatic/amide H refined with riding coordinates:
 N1(H1A), N1(H1B), N2(H2), C18(H18), C19(H19), C21(H21), C22(H22), C7(H7),
 C6(H6), C5(H5), C4(H4), C3(H3), C7A(H7A), C6A(H6A), C5A(H5A), C4A(H4A),
 C3A(H3A)
7.d Fitted hexagon refined as free rotating group:
 C2(C7,C6,C5,C4,C3), C2A(C7A,C6A,C5A,C4A,C3A)
7.e Idealised Me refined as rotating group:
 C24(H24A,H24B,H24C), C25(H25A,H25B,H25C), C26(H26A,H26B,H26C), C16(H16A,H16B,
 H16C), C16A(H16D,H16E,H16F)
;
_olex2_submission_special_instructions 'No special instructions were received'

loop_
_space_group_symop_operation_xyz
'x, y, z'
'-x, y, -z+1/2'
'x+1/2, y+1/2, z'
'-x+1/2, y+1/2, -z+1/2'
'-x, -y, -z'
'x, -y, z-1/2'
'-x+1/2, -y+1/2, -z'
'x+1/2, -y+1/2, z-1/2'

loop_
_atom_site_label
_atom_site_type_symbol
_atom_site_fract_x
_atom_site_fract_y
_atom_site_fract_z
_atom_site_U_iso_or_equiv
_atom_site_adp_type
_atom_site_occupancy
_atom_site_site_symmetry_order
_atom_site_calc_flag
_atom_site_refinement_flags_posn
_atom_site_refinement_flags_adp
_atom_site_refinement_flags_occupancy
_atom_site_disorder_assembly
_atom_site_disorder_group
Ru1 Ru 0.29019(2) 0.35491(2) 0.25101(2) 0.01871(6) Uani 1 1 d . . . . .
Cl1 Cl 0.42279(3) 0.31398(5) 0.31965(3) 0.02539(12) Uani 1 1 d . . . . .
Cl2 Cl 0.28207(4) 0.48979(4) 0.31399(2) 0.02479(12) Uani 1 1 d . . . . .
S1 S 0.21858(3) 0.25217(4) 0.29734(2) 0.02119(12) Uani 1 1 d . . . . .
O1 O 0.32013(12) 0.2933(2) 0.49056(8) 0.0440(6) Uani 1 1 d . . . . .
N1 N 0.20102(11) 0.23308(15) 0.39882(8) 0.0213(4) Uani 1 1 d D . . . .
H1A H 0.220911 0.234361 0.436507 0.026 Uiso 0.756(4) 1 calc R . P A 1
H1B H 0.218422 0.245406 0.435878 0.026 Uiso 0.244(4) 1 calc R . P A 2
N2 N 0.32093(12) 0.30564(16) 0.39956(8) 0.0233(4) Uani 1 1 d . . . . .
H2 H 0.349836 0.326943 0.378887 0.028 Uiso 1 1 calc R . . . .
C1 C 0.24714(13) 0.26531(17) 0.36982(10) 0.0197(4) Uani 1 1 d . . . . .
C8 C 0.35502(15) 0.3167(2) 0.45761(11) 0.0302(6) Uani 1 1 d . . . . .
C9 C 0.44061(16) 0.3569(2) 0.47767(12) 0.0364(7) Uani 1 1 d . . . . .
H9A H 0.445599 0.411748 0.505463 0.044 Uiso 1 1 calc R . . . .
H9B H 0.453740 0.383889 0.444595 0.044 Uiso 1 1 calc R . . . .
C10 C 0.49914(17) 0.2733(3) 0.50582(17) 0.0523(9) Uani 1 1 d D . . . .
H10A H 0.500805 0.224207 0.476317 0.063 Uiso 0.756(4) 1 calc R . P A 1
H10B H 0.479893 0.238403 0.534086 0.063 Uiso 0.756(4) 1 calc R . P A 1
H10C H 0.481442 0.250662 0.537811 0.063 Uiso 0.244(4) 1 calc R . P A 2
H10D H 0.484662 0.218466 0.477343 0.063 Uiso 0.244(4) 1 calc R . P A 2
C17 C 0.20990(16) 0.43772(19) 0.17805(10) 0.0276(5) Uani 1 1 d . . . . .
C18 C 0.18759(16) 0.33653(18) 0.17276(10) 0.0253(5) Uani 1 1 d . . . . .
H18 H 0.133070 0.319048 0.167303 0.030 Uiso 1 1 calc R . . . .
C19 C 0.24451(15) 0.25963(18) 0.17536(10) 0.0247(5) Uani 1 1 d . . . . .
H19 H 0.227476 0.191910 0.171995 0.030 Uiso 1 1 calc R . . . .
C20 C 0.32563(16) 0.2822(2) 0.18283(10) 0.0269(5) Uani 1 1 d . . . . .
C21 C 0.34862(17) 0.3857(2) 0.18791(11) 0.0291(5) Uani 1 1 d . . . . .
H21 H 0.403065 0.403014 0.192987 0.035 Uiso 1 1 calc R . . . .
C22 C 0.29280(17) 0.4615(2) 0.18555(11) 0.0296(5) Uani 1 1 d . . . . .
H22 H 0.309742 0.529219 0.188922 0.036 Uiso 1 1 calc R . . . .
C23 C 0.15051(18) 0.5205(2) 0.17641(12) 0.0343(6) Uani 1 1 d . . . . .
H23 H 0.181489 0.576608 0.200542 0.041 Uiso 1 1 calc R . . . .
C24 C 0.08377(18) 0.4912(2) 0.19958(14) 0.0410(7) Uani 1 1 d . . . . .
H24A H 0.048868 0.441034 0.174359 0.062 Uiso 1 1 calc GR . . . .
H24B H 0.051633 0.550266 0.201144 0.062 Uiso 1 1 calc GR . . . .
H24C H 0.107731 0.463367 0.238202 0.062 Uiso 1 1 calc GR . . . .
C25 C 0.1151(2) 0.5588(2) 0.11421(14) 0.0505(9) Uani 1 1 d . . . . .
H25A H 0.159222 0.579926 0.100849 0.076 Uiso 1 1 calc GR . . . .
H25B H 0.079314 0.615618 0.112792 0.076 Uiso 1 1 calc GR . . . .
H25C H 0.084326 0.505223 0.089486 0.076 Uiso 1 1 calc GR . . . .
C26 C 0.38605(17) 0.2016(2) 0.18721(12) 0.0342(6) Uani 1 1 d . . . . .
H26A H 0.434673 0.214437 0.220296 0.051 Uiso 1 1 calc GR . . . .
H26B H 0.400312 0.200463 0.152177 0.051 Uiso 1 1 calc GR . . . .
H26C H 0.362877 0.137067 0.192045 0.051 Uiso 1 1 calc GR . . . .
C2 C 0.12051(19) 0.1962(3) 0.3724(3) 0.0223(7) Uani 0.756(4) 1 d D U P A 1
C7 C 0.0613(2) 0.2557(3) 0.3348(2) 0.0265(9) Uani 0.756(4) 1 d G U P A 1
H7 H 0.073997 0.321641 0.326580 0.032 Uiso 0.756(4) 1 calc R . P A 1
C6 C -0.01646(19) 0.2186(3) 0.30924(15) 0.0348(10) Uani 0.756(4) 1 d G U P A 1
H6 H -0.056917 0.259200 0.283558 0.042 Uiso 0.756(4) 1 calc R . P A 1
C5 C -0.03502(17) 0.1220(3) 0.32127(14) 0.0384(11) Uani 0.756(4) 1 d G U P A 1
H5 H -0.088174 0.096673 0.303804 0.046 Uiso 0.756(4) 1 calc R . P A 1
C4 C 0.0242(2) 0.0626(2) 0.35885(17) 0.0354(11) Uani 0.756(4) 1 d G U P A 1
H4 H 0.011483 -0.003414 0.367074 0.043 Uiso 0.756(4) 1 calc R . P A 1
C3 C 0.1019(2) 0.0997(3) 0.3844(2) 0.0274(10) Uani 0.756(4) 1 d G U P A 1
H3 H 0.142399 0.059025 0.410097 0.033 Uiso 0.756(4) 1 calc R . P A 1
C2A C 0.1271(7) 0.1812(11) 0.3772(9) 0.0223(7) Uani 0.244(4) 1 d D U P A 2
C7A C 0.0595(8) 0.2256(8) 0.3379(8) 0.028(3) Uani 0.244(4) 1 d G U P A 2
H7A H 0.062839 0.291713 0.325000 0.033 Uiso 0.244(4) 1 calc R . P A 2
C6A C -0.0129(6) 0.1733(8) 0.3177(5) 0.023(2) Uani 0.244(4) 1 d G U P A 2
H6A H -0.059065 0.203578 0.290879 0.028 Uiso 0.244(4) 1 calc R . P A 2
C5A C -0.0177(5) 0.0765(7) 0.3366(5) 0.027(3) Uani 0.244(4) 1 d G U P A 2
H5A H -0.067171 0.040749 0.322771 0.032 Uiso 0.244(4) 1 calc R . P A 2
C4A C 0.0499(6) 0.0322(7) 0.3758(5) 0.029(3) Uani 0.244(4) 1 d G U P A 2
H4A H 0.046627 -0.033946 0.388786 0.034 Uiso 0.244(4) 1 calc R . P A 2
C3A C 0.1223(6) 0.0845(10) 0.3961(7) 0.026(3) Uani 0.244(4) 1 d G U P A 2
H3A H 0.168532 0.054188 0.422908 0.031 Uiso 0.244(4) 1 calc R . P A 2
C11 C 0.5854(2) 0.3148(4) 0.5364(2) 0.0457(9) Uani 0.756(4) 1 d D U P A 1
H11A H 0.581043 0.370028 0.561790 0.055 Uiso 0.756(4) 1 calc R . P A 1
H11B H 0.617845 0.261417 0.561181 0.055 Uiso 0.756(4) 1 calc R . P A 1
C12 C 0.6321(3) 0.3533(5) 0.4987(2) 0.0433(11) Uani 0.756(4) 1 d D U P A 1
H12A H 0.602615 0.410449 0.475699 0.052 Uiso 0.756(4) 1 calc R . P A 1
H12B H 0.635187 0.299951 0.471841 0.052 Uiso 0.756(4) 1 calc R . P A 1
C13 C 0.7176(3) 0.3863(4) 0.5341(3) 0.0482(10) Uani 0.756(4) 1 d D U P A 1
H13A H 0.744898 0.331624 0.560369 0.058 Uiso 0.756(4) 1 calc R . P A 1
H13B H 0.714407 0.444722 0.557801 0.058 Uiso 0.756(4) 1 calc R . P A 1
C14 C 0.7683(2) 0.4143(4) 0.4960(2) 0.0517(10) Uani 0.756(4) 1 d D U P A 1
H14A H 0.767508 0.357565 0.470140 0.062 Uiso 0.756(4) 1 calc R . P A 1
H14B H 0.742790 0.472104 0.471782 0.062 Uiso 0.756(4) 1 calc R . P A 1
C15 C 0.8537(3) 0.4395(3) 0.5288(2) 0.0520(11) Uani 0.756(4) 1 d D U P A 1
H15A H 0.875884 0.385463 0.556974 0.062 Uiso 0.756(4) 1 calc R . P A 1
H15B H 0.884385 0.438939 0.501787 0.062 Uiso 0.756(4) 1 calc R . P A 1
C16 C 0.8702(4) 0.5357(4) 0.5602(3) 0.096(2) Uani 0.756(4) 1 d D U P A 1
H16A H 0.888689 0.584778 0.537932 0.144 Uiso 0.756(4) 1 calc GR . P A 1
H16B H 0.912183 0.525995 0.597561 0.144 Uiso 0.756(4) 1 calc GR . P A 1
H16C H 0.820634 0.559828 0.565700 0.144 Uiso 0.756(4) 1 calc GR . P A 1
C11A C 0.5905(5) 0.2699(12) 0.5302(7) 0.0457(9) Uani 0.244(4) 1 d D U P A 2
H11C H 0.610392 0.207483 0.518088 0.055 Uiso 0.244(4) 1 calc R . P A 2
H11D H 0.608331 0.270828 0.572584 0.055 Uiso 0.244(4) 1 calc R . P A 2
C12A C 0.6254(9) 0.3598(16) 0.5087(10) 0.0483(16) Uani 0.244(4) 1 d D U P A 2
H12C H 0.604850 0.422277 0.520192 0.058 Uiso 0.244(4) 1 calc R . P A 2
H12D H 0.608672 0.358174 0.466364 0.058 Uiso 0.244(4) 1 calc R . P A 2
C13A C 0.7180(9) 0.3561(11) 0.5348(10) 0.0477(15) Uani 0.244(4) 1 d D U P A 2
H13C H 0.732773 0.339584 0.576054 0.057 Uiso 0.244(4) 1 calc R . P A 2
H13D H 0.737880 0.301314 0.516277 0.057 Uiso 0.244(4) 1 calc R . P A 2
C14A C 0.7615(6) 0.4521(9) 0.5292(6) 0.0472(15) Uani 0.244(4) 1 d D U P A 2
H14C H 0.757696 0.455826 0.488412 0.057 Uiso 0.244(4) 1 calc R . P A 2
H14D H 0.727820 0.507271 0.535318 0.057 Uiso 0.244(4) 1 calc R . P A 2
C15A C 0.8480(7) 0.4796(12) 0.5634(7) 0.0545(17) Uani 0.244(4) 1 d D U P A 2
H15C H 0.882374 0.419431 0.574800 0.065 Uiso 0.244(4) 1 calc R . P A 2
H15D H 0.871322 0.524664 0.541321 0.065 Uiso 0.244(4) 1 calc R . P A 2
C16A C 0.8391(12) 0.5320(14) 0.6150(8) 0.096(2) Uani 0.244(4) 1 d D U P A 2
H16D H 0.855677 0.601870 0.615200 0.144 Uiso 0.244(4) 1 calc GR . P A 2
H16E H 0.873259 0.498962 0.650048 0.144 Uiso 0.244(4) 1 calc GR . P A 2
H16F H 0.782477 0.529079 0.613178 0.144 Uiso 0.244(4) 1 calc GR . P A 2

loop_
_atom_site_aniso_label
_atom_site_aniso_U_11
_atom_site_aniso_U_22
_atom_site_aniso_U_33
_atom_site_aniso_U_23
_atom_site_aniso_U_13
_atom_site_aniso_U_12
Ru1 0.01800(10) 0.01699(9) 0.01951(10) -0.00159(7) 0.00411(7) -0.00468(7)
Cl1 0.0169(3) 0.0305(3) 0.0275(3) -0.0037(2) 0.0057(2) -0.0020(2)
Cl2 0.0266(3) 0.0190(3) 0.0263(3) -0.0041(2) 0.0055(2) -0.0021(2)
S1 0.0178(3) 0.0248(3) 0.0178(3) -0.0016(2) 0.0019(2) -0.0084(2)
O1 0.0233(9) 0.0854(17) 0.0197(9) 0.0001(10) 0.0022(7) -0.0202(10)
N1 0.0158(9) 0.0265(10) 0.0185(9) -0.0016(8) 0.0016(7) -0.0059(8)
N2 0.0160(9) 0.0312(11) 0.0198(9) 0.0007(8) 0.0024(7) -0.0060(8)
C1 0.0163(10) 0.0204(11) 0.0186(10) 0.0006(8) 0.0007(8) -0.0025(8)
C8 0.0171(11) 0.0458(16) 0.0225(12) 0.0012(11) -0.0004(9) -0.0059(11)
C9 0.0185(12) 0.0612(19) 0.0239(13) -0.0013(12) -0.0003(10) -0.0121(12)
C10 0.0187(13) 0.066(2) 0.064(2) 0.0070(18) 0.0028(14) -0.0016(14)
C17 0.0339(13) 0.0246(12) 0.0192(11) 0.0012(9) 0.0022(10) -0.0032(10)
C18 0.0263(12) 0.0257(12) 0.0184(11) -0.0013(9) 0.0000(9) -0.0040(10)
C19 0.0301(13) 0.0208(11) 0.0209(11) -0.0044(9) 0.0055(10) -0.0059(10)
C20 0.0318(13) 0.0287(13) 0.0221(11) -0.0045(10) 0.0114(10) -0.0067(10)
C21 0.0336(14) 0.0309(13) 0.0255(12) -0.0014(10) 0.0134(11) -0.0114(11)
C22 0.0373(14) 0.0290(13) 0.0222(12) 0.0013(10) 0.0093(10) -0.0091(11)
C23 0.0372(15) 0.0243(13) 0.0304(14) -0.0015(10) -0.0035(11) 0.0020(11)
C24 0.0305(14) 0.0380(16) 0.0446(17) -0.0095(13) -0.0006(12) 0.0067(12)
C25 0.065(2) 0.0328(16) 0.0353(16) 0.0066(13) -0.0070(15) 0.0065(15)
C26 0.0329(14) 0.0358(15) 0.0365(14) -0.0103(12) 0.0154(12) -0.0032(12)
C2 0.0162(12) 0.0295(19) 0.0212(16) -0.0057(14) 0.0064(11) -0.0061(13)
C7 0.0173(17) 0.036(2) 0.0242(19) -0.0013(19) 0.0041(14) -0.0017(15)
C6 0.0190(17) 0.059(3) 0.0255(19) -0.001(2) 0.0057(14) 0.000(2)
C5 0.024(2) 0.062(4) 0.031(2) -0.020(2) 0.0107(17) -0.020(2)
C4 0.036(3) 0.036(3) 0.042(3) -0.017(2) 0.023(2) -0.018(2)
C3 0.026(2) 0.027(2) 0.031(2) -0.0062(17) 0.0122(18) -0.0029(17)
C2A 0.0162(12) 0.0295(19) 0.0212(16) -0.0057(14) 0.0064(11) -0.0061(13)
C7A 0.022(5) 0.034(7) 0.028(6) 0.001(5) 0.011(4) -0.010(4)
C6A 0.011(4) 0.033(6) 0.022(5) -0.006(5) 0.000(4) -0.004(5)
C5A 0.020(6) 0.028(6) 0.037(7) -0.013(5) 0.015(5) -0.009(5)
C4A 0.026(6) 0.028(6) 0.034(7) -0.009(5) 0.013(5) -0.008(4)
C3A 0.019(5) 0.024(5) 0.038(7) -0.006(4) 0.015(5) -0.010(4)
C11 0.0241(14) 0.056(2) 0.0514(18) 0.0054(19) 0.0053(13) 0.0052(16)
C12 0.0255(16) 0.0508(19) 0.050(2) 0.0000(17) 0.0080(14) 0.0021(15)
C13 0.0276(15) 0.047(2) 0.0617(19) 0.004(2) 0.0041(15) 0.0042(16)
C14 0.0356(17) 0.049(2) 0.063(2) 0.0111(17) 0.0063(16) -0.0017(16)
C15 0.0403(19) 0.044(2) 0.063(2) 0.0063(18) 0.0057(18) -0.0018(17)
C16 0.066(3) 0.055(3) 0.117(4) -0.029(3) -0.034(3) 0.013(3)
C11A 0.0241(14) 0.056(2) 0.0514(18) 0.0054(19) 0.0053(13) 0.0052(16)
C12A 0.027(2) 0.052(3) 0.058(3) 0.001(2) 0.004(2) 0.003(2)
C13A 0.029(2) 0.049(3) 0.060(3) 0.005(3) 0.008(2) 0.001(2)
C14A 0.030(2) 0.042(3) 0.063(3) 0.003(2) 0.007(2) 0.002(2)
C15A 0.037(3) 0.045(3) 0.069(3) 0.005(3) 0.002(3) 0.003(3)
C16A 0.066(3) 0.055(3) 0.117(4) -0.029(3) -0.034(3) 0.013(3)

loop_
_atom_type_symbol
_atom_type_description
_atom_type_scat_dispersion_real
_atom_type_scat_dispersion_imag
_atom_type_scat_source
C C 0.0033 0.0016 'International Tables Vol C Tables 4.2.6.8 and 6.1.1.4'
H H 0.0000 0.0000 'International Tables Vol C Tables 4.2.6.8 and 6.1.1.4'
Cl Cl 0.1484 0.1585 'International Tables Vol C Tables 4.2.6.8 and 6.1.1.4'
N N 0.0061 0.0033 'International Tables Vol C Tables 4.2.6.8 and 6.1.1.4'
O O 0.0106 0.0060 'International Tables Vol C Tables 4.2.6.8 and 6.1.1.4'
Ru Ru -1.2594 0.8363 'International Tables Vol C Tables 4.2.6.8 and 6.1.1.4'
S S 0.1246 0.1234 'International Tables Vol C Tables 4.2.6.8 and 6.1.1.4'

loop_
_geom_angle_atom_site_label_1
_geom_angle_atom_site_label_2
_geom_angle_atom_site_label_3
_geom_angle
_geom_angle_site_symmetry_1
_geom_angle_site_symmetry_3
_geom_angle_publ_flag
Cl2 Ru1 Cl1 88.13(2) . . ?
S1 Ru1 Cl1 93.94(2) . . ?
S1 Ru1 Cl2 88.12(2) . . ?
C17 Ru1 Cl1 152.91(7) . . ?
C17 Ru1 Cl2 89.58(7) . . ?
C17 Ru1 S1 112.96(7) . . ?
C17 Ru1 C20 82.01(10) . . ?
C18 Ru1 Cl1 155.21(7) . . ?
C18 Ru1 Cl2 116.66(7) . . ?
C18 Ru1 S1 87.17(7) . . ?
C18 Ru1 C17 37.61(9) . . ?
C18 Ru1 C19 38.08(9) . . ?
C18 Ru1 C20 68.32(10) . . ?
C18 Ru1 C21 80.25(10) . . ?
C19 Ru1 Cl1 117.14(7) . . ?
C19 Ru1 Cl2 154.67(7) . . ?
C19 Ru1 S1 88.51(7) . . ?
C19 Ru1 C17 68.78(9) . . ?
C19 Ru1 C20 37.30(9) . . ?
C20 Ru1 Cl1 89.19(7) . . ?
C20 Ru1 Cl2 155.84(7) . . ?
C20 Ru1 S1 116.02(7) . . ?
C21 Ru1 Cl1 88.47(8) . . ?
C21 Ru1 Cl2 117.67(7) . . ?
C21 Ru1 S1 154.19(7) . . ?
C21 Ru1 C17 68.84(11) . . ?
C21 Ru1 C19 67.74(9) . . ?
C21 Ru1 C20 38.24(9) . . ?
C22 Ru1 Cl1 114.43(7) . . ?
C22 Ru1 Cl2 90.60(7) . . ?
C22 Ru1 S1 151.55(8) . . ?
C22 Ru1 C17 38.59(10) . . ?
C22 Ru1 C18 68.12(10) . . ?
C22 Ru1 C19 80.65(10) . . ?
C22 Ru1 C20 68.78(10) . . ?
C22 Ru1 C21 37.53(10) . . ?
C1 S1 Ru1 115.33(8) . . ?
C1 N1 H1A 118.1 . . ?
C1 N1 H1B 116.3 . . ?
C1 N1 C2 123.7(3) . . ?
C1 N1 C2A 127.4(10) . . ?
C2 N1 H1A 118.1 . . ?
C2A N1 H1B 116.3 . . ?
C1 N2 H2 116.2 . . ?
C8 N2 H2 116.2 . . ?
C8 N2 C1 127.6(2) . . ?
N1 C1 S1 121.39(17) . . ?
N1 C1 N2 118.6(2) . . ?
N2 C1 S1 119.95(18) . . ?
O1 C8 N2 122.4(2) . . ?
O1 C8 C9 122.7(2) . . ?
N2 C8 C9 114.8(2) . . ?
C8 C9 H9A 109.8 . . ?
C8 C9 H9B 109.8 . . ?
C8 C9 C10 109.4(3) . . ?
H9A C9 H9B 108.2 . . ?
C10 C9 H9A 109.8 . . ?
C10 C9 H9B 109.8 . . ?
C9 C10 H10A 109.4 . . ?
C9 C10 H10B 109.4 . . ?
C9 C10 H10C 104.3 . . ?
C9 C10 H10D 104.3 . . ?
C9 C10 C11 111.0(3) . . ?
H10A C10 H10B 108.0 . . ?
H10C C10 H10D 105.6 . . ?
C11 C10 H10A 109.4 . . ?
C11 C10 H10B 109.4 . . ?
C11A C10 C9 131.8(7) . . ?
C11A C10 H10C 104.3 . . ?
C11A C10 H10D 104.3 . . ?
C18 C17 Ru1 70.72(14) . . ?
C18 C17 C22 117.6(2) . . ?
C18 C17 C23 122.4(2) . . ?
C22 C17 Ru1 70.19(14) . . ?
C22 C17 C23 120.0(2) . . ?
C23 C17 Ru1 129.95(18) . . ?
Ru1 C18 H18 130.5 . . ?
C17 C18 Ru1 71.67(14) . . ?
C17 C18 H18 119.2 . . ?
C17 C18 C19 121.7(2) . . ?
C19 C18 Ru1 71.43(14) . . ?
C19 C18 H18 119.2 . . ?
Ru1 C19 H19 130.3 . . ?
C18 C19 Ru1 70.49(13) . . ?
C18 C19 H19 119.5 . . ?
C20 C19 Ru1 72.35(14) . . ?
C20 C19 C18 121.0(2) . . ?
C20 C19 H19 119.5 . . ?
C19 C20 Ru1 70.34(14) . . ?
C19 C20 C21 117.5(2) . . ?
C19 C20 C26 121.2(2) . . ?
C21 C20 Ru1 69.57(14) . . ?
C21 C20 C26 121.3(2) . . ?
C26 C20 Ru1 129.66(18) . . ?
Ru1 C21 H21 130.3 . . ?
C20 C21 Ru1 72.19(14) . . ?
C20 C21 H21 119.2 . . ?
C22 C21 Ru1 71.05(15) . . ?
C22 C21 C20 121.6(2) . . ?
C22 C21 H21 119.2 . . ?
Ru1 C22 H22 130.3 . . ?
C17 C22 Ru1 71.21(14) . . ?
C17 C22 H22 119.7 . . ?
C21 C22 Ru1 71.42(15) . . ?
C21 C22 C17 120.6(2) . . ?
C21 C22 H22 119.7 . . ?
C17 C23 H23 107.6 . . ?
C17 C23 C24 114.4(2) . . ?
C17 C23 C25 108.3(2) . . ?
C24 C23 H23 107.6 . . ?
C24 C23 C25 111.1(3) . . ?
C25 C23 H23 107.6 . . ?
C23 C24 H24A 109.5 . . ?
C23 C24 H24B 109.5 . . ?
C23 C24 H24C 109.5 . . ?
H24A C24 H24B 109.5 . . ?
H24A C24 H24C 109.5 . . ?
H24B C24 H24C 109.5 . . ?
C23 C25 H25A 109.5 . . ?
C23 C25 H25B 109.5 . . ?
C23 C25 H25C 109.5 . . ?
H25A C25 H25B 109.5 . . ?
H25A C25 H25C 109.5 . . ?
H25B C25 H25C 109.5 . . ?
C20 C26 H26A 109.5 . . ?
C20 C26 H26B 109.5 . . ?
C20 C26 H26C 109.5 . . ?
H26A C26 H26B 109.5 . . ?
H26A C26 H26C 109.5 . . ?
H26B C26 H26C 109.5 . . ?
C7 C2 N1 120.7(3) . . ?
C7 C2 C3 120.0 . . ?
C3 C2 N1 119.3(3) . . ?
C2 C7 H7 120.0 . . ?
C6 C7 C2 120.0 . . ?
C6 C7 H7 120.0 . . ?
C7 C6 H6 120.0 . . ?
C5 C6 C7 120.0 . . ?
C5 C6 H6 120.0 . . ?
C6 C5 H5 120.0 . . ?
C6 C5 C4 120.0 . . ?
C4 C5 H5 120.0 . . ?
C5 C4 H4 120.0 . . ?
C3 C4 C5 120.0 . . ?
C3 C4 H4 120.0 . . ?
C2 C3 H3 120.0 . . ?
C4 C3 C2 120.0 . . ?
C4 C3 H3 120.0 . . ?
C7A C2A N1 121.1(8) . . ?
C7A C2A C3A 120.0 . . ?
C3A C2A N1 118.9(8) . . ?
C2A C7A H7A 120.0 . . ?
C6A C7A C2A 120.0 . . ?
C6A C7A H7A 120.0 . . ?
C7A C6A H6A 120.0 . . ?
C7A C6A C5A 120.0 . . ?
C5A C6A H6A 120.0 . . ?
C6A C5A H5A 120.0 . . ?
C6A C5A C4A 120.0 . . ?
C4A C5A H5A 120.0 . . ?
C5A C4A H4A 120.0 . . ?
C3A C4A C5A 120.0 . . ?
C3A C4A H4A 120.0 . . ?
C2A C3A H3A 120.0 . . ?
C4A C3A C2A 120.0 . . ?
C4A C3A H3A 120.0 . . ?
C10 C11 H11A 107.9 . . ?
C10 C11 H11B 107.9 . . ?
H11A C11 H11B 107.2 . . ?
C12 C11 C10 117.4(4) . . ?
C12 C11 H11A 107.9 . . ?
C12 C11 H11B 107.9 . . ?
C11 C12 H12A 109.2 . . ?
C11 C12 H12B 109.2 . . ?
C11 C12 C13 111.9(4) . . ?
H12A C12 H12B 107.9 . . ?
C13 C12 H12A 109.2 . . ?
C13 C12 H12B 109.2 . . ?
C12 C13 H13A 109.2 . . ?
C12 C13 H13B 109.2 . . ?
C12 C13 C14 112.1(5) . . ?
H13A C13 H13B 107.9 . . ?
C14 C13 H13A 109.2 . . ?
C14 C13 H13B 109.2 . . ?
C13 C14 H14A 108.8 . . ?
C13 C14 H14B 108.8 . . ?
H14A C14 H14B 107.7 . . ?
C15 C14 C13 113.8(4) . . ?
C15 C14 H14A 108.8 . . ?
C15 C14 H14B 108.8 . . ?
C14 C15 H15A 107.8 . . ?
C14 C15 H15B 107.8 . . ?
H15A C15 H15B 107.1 . . ?
C16 C15 C14 118.0(5) . . ?
C16 C15 H15A 107.8 . . ?
C16 C15 H15B 107.8 . . ?
C15 C16 H16A 109.5 . . ?
C15 C16 H16B 109.5 . . ?
C15 C16 H16C 109.5 . . ?
H16A C16 H16B 109.5 . . ?
H16A C16 H16C 109.5 . . ?
H16B C16 H16C 109.5 . . ?
C10 C11A H11C 109.8 . . ?
C10 C11A H11D 109.8 . . ?
C10 C11A C12A 109.5(10) . . ?
H11C C11A H11D 108.2 . . ?
C12A C11A H11C 109.8 . . ?
C12A C11A H11D 109.8 . . ?
C11A C12A H12C 110.0 . . ?
C11A C12A H12D 110.0 . . ?
C11A C12A C13A 108.7(11) . . ?
H12C C12A H12D 108.3 . . ?
C13A C12A H12C 110.0 . . ?
C13A C12A H12D 110.0 . . ?
C12A C13A H13C 108.5 . . ?
C12A C13A H13D 108.4 . . ?
H13C C13A H13D 107.5 . . ?
C14A C13A C12A 115.3(11) . . ?
C14A C13A H13C 108.4 . . ?
C14A C13A H13D 108.4 . . ?
C13A C14A H14C 105.7 . . ?
C13A C14A H14D 105.7 . . ?
H14C C14A H14D 106.2 . . ?
C15A C14A C13A 126.4(12) . . ?
C15A C14A H14C 105.7 . . ?
C15A C14A H14D 105.7 . . ?
C14A C15A H15C 111.3 . . ?
C14A C15A H15D 111.3 . . ?
H15C C15A H15D 109.2 . . ?
C16A C15A C14A 102.6(11) . . ?
C16A C15A H15C 111.3 . . ?
C16A C15A H15D 111.3 . . ?
C15A C16A H16D 109.5 . . ?
C15A C16A H16E 109.5 . . ?
C15A C16A H16F 109.5 . . ?
H16D C16A H16E 109.5 . . ?
H16D C16A H16F 109.5 . . ?
H16E C16A H16F 109.5 . . ?

loop_
_geom_bond_atom_site_label_1
_geom_bond_atom_site_label_2
_geom_bond_distance
_geom_bond_site_symmetry_2
_geom_bond_publ_flag
Ru1 Cl1 2.4406(6) . ?
Ru1 Cl2 2.4213(6) . ?
Ru1 S1 2.3987(6) . ?
Ru1 C17 2.185(2) . ?
Ru1 C18 2.173(2) . ?
Ru1 C19 2.185(2) . ?
Ru1 C20 2.211(2) . ?
Ru1 C21 2.176(3) . ?
Ru1 C22 2.171(3) . ?
S1 C1 1.703(2) . ?
O1 C8 1.214(3) . ?
N1 H1A 0.8800 . ?
N1 H1B 0.8800 . ?
N1 C1 1.321(3) . ?
N1 C2 1.432(3) . ?
N1 C2A 1.409(7) . ?
N2 H2 0.8800 . ?
N2 C1 1.369(3) . ?
N2 C8 1.367(3) . ?
C8 C9 1.515(3) . ?
C9 H9A 0.9900 . ?
C9 H9B 0.9900 . ?
C9 C10 1.522(5) . ?
C10 H10A 0.9900 . ?
C10 H10B 0.9900 . ?
C10 H10C 0.9900 . ?
C10 H10D 0.9900 . ?
C10 C11 1.551(5) . ?
C10 C11A 1.513(8) . ?
C17 C18 1.405(3) . ?
C17 C22 1.440(4) . ?
C17 C23 1.513(4) . ?
C18 H18 0.9500 . ?
C18 C19 1.421(4) . ?
C19 H19 0.9500 . ?
C19 C20 1.406(4) . ?
C20 C21 1.437(4) . ?
C20 C26 1.491(4) . ?
C21 H21 0.9500 . ?
C21 C22 1.398(4) . ?
C22 H22 0.9500 . ?
C23 H23 1.0000 . ?
C23 C24 1.518(4) . ?
C23 C25 1.543(4) . ?
C24 H24A 0.9800 . ?
C24 H24B 0.9800 . ?
C24 H24C 0.9800 . ?
C25 H25A 0.9800 . ?
C25 H25B 0.9800 . ?
C25 H25C 0.9800 . ?
C26 H26A 0.9800 . ?
C26 H26B 0.9800 . ?
C26 H26C 0.9800 . ?
C2 C7 1.3900 . ?
C2 C3 1.3900 . ?
C7 H7 0.9500 . ?
C7 C6 1.3900 . ?
C6 H6 0.9500 . ?
C6 C5 1.3900 . ?
C5 H5 0.9500 . ?
C5 C4 1.3900 . ?
C4 H4 0.9500 . ?
C4 C3 1.3900 . ?
C3 H3 0.9500 . ?
C2A C7A 1.3900 . ?
C2A C3A 1.3900 . ?
C7A H7A 0.9500 . ?
C7A C6A 1.3900 . ?
C6A H6A 0.9500 . ?
C6A C5A 1.3900 . ?
C5A H5A 0.9500 . ?
C5A C4A 1.3900 . ?
C4A H4A 0.9500 . ?
C4A C3A 1.3900 . ?
C3A H3A 0.9500 . ?
C11 H11A 0.9900 . ?
C11 H11B 0.9900 . ?
C11 C12 1.523(5) . ?
C12 H12A 0.9900 . ?
C12 H12B 0.9900 . ?
C12 C13 1.529(5) . ?
C13 H13A 0.9900 . ?
C13 H13B 0.9900 . ?
C13 C14 1.545(6) . ?
C14 H14A 0.9900 . ?
C14 H14B 0.9900 . ?
C14 C15 1.485(5) . ?
C15 H15A 0.9900 . ?
C15 H15B 0.9900 . ?
C15 C16 1.481(6) . ?
C16 H16A 0.9800 . ?
C16 H16B 0.9800 . ?
C16 H16C 0.9800 . ?
C11A H11C 0.9900 . ?
C11A H11D 0.9900 . ?
C11A C12A 1.524(9) . ?
C12A H12C 0.9900 . ?
C12A H12D 0.9900 . ?
C12A C13A 1.536(8) . ?
C13A H13C 0.9900 . ?
C13A H13D 0.9900 . ?
C13A C14A 1.526(8) . ?
C14A H14C 0.9900 . ?
C14A H14D 0.9900 . ?
C14A C15A 1.515(8) . ?
C15A H15C 0.9900 . ?
C15A H15D 0.9900 . ?
C15A C16A 1.511(9) . ?
C16A H16D 0.9800 . ?
C16A H16E 0.9800 . ?
C16A H16F 0.9800 . ?

loop_
_geom_hbond_atom_site_label_D
_geom_hbond_atom_site_label_H
_geom_hbond_atom_site_label_A
_geom_hbond_distance_DH
_geom_hbond_distance_HA
_geom_hbond_distance_DA
_geom_hbond_angle_DHA
_geom_hbond_site_symmetry_A
_geom_hbond_publ_flag
N1 H1A O1 0.88 2.19 2.905(3) 138.4 7_556 yes
N1 H1B O1 0.88 1.95 2.645(3) 134.6 . yes
N2 H2 Cl1 0.88 2.25 3.081(2) 156.5 . yes
N2 H2 Cl2 0.88 2.73 3.173(2) 112.2 . yes

loop_
_geom_torsion_atom_site_label_1
_geom_torsion_atom_site_label_2
_geom_torsion_atom_site_label_3
_geom_torsion_atom_site_label_4
_geom_torsion
_geom_torsion_site_symmetry_1
_geom_torsion_site_symmetry_2
_geom_torsion_site_symmetry_3
_geom_torsion_site_symmetry_4
_geom_torsion_publ_flag
Ru1 S1 C1 N1 163.20(17) . . . . ?
Ru1 S1 C1 N2 -20.0(2) . . . . ?
Ru1 C17 C18 C19 -53.2(2) . . . . ?
Ru1 C17 C22 C21 53.7(2) . . . . ?
Ru1 C17 C23 C24 -60.6(3) . . . . ?
Ru1 C17 C23 C25 175.0(2) . . . . ?
Ru1 C18 C19 C20 -53.9(2) . . . . ?
Ru1 C19 C20 C21 -52.9(2) . . . . ?
Ru1 C19 C20 C26 125.2(2) . . . . ?
Ru1 C20 C21 C22 -53.3(2) . . . . ?
Ru1 C21 C22 C17 -53.6(2) . . . . ?
O1 C8 C9 C10 70.7(4) . . . . ?
N1 C2 C7 C6 179.6(6) . . . . ?
N1 C2 C3 C4 -179.7(6) . . . . ?
N1 C2A C7A C6A -179(2) . . . . ?
N1 C2A C3A C4A 179.3(19) . . . . ?
N2 C8 C9 C10 -107.2(3) . . . . ?
C1 N1 C2 C7 -58.2(5) . . . . ?
C1 N1 C2 C3 121.5(3) . . . . ?
C1 N1 C2A C7A -64.0(15) . . . . ?
C1 N1 C2A C3A 116.6(9) . . . . ?
C1 N2 C8 O1 -2.5(5) . . . . ?
C1 N2 C8 C9 175.4(2) . . . . ?
C8 N2 C1 S1 -176.3(2) . . . . ?
C8 N2 C1 N1 0.7(4) . . . . ?
C8 C9 C10 C11 -170.0(3) . . . . ?
C8 C9 C10 C11A 176.3(10) . . . . ?
C9 C10 C11 C12 -70.6(6) . . . . ?
C9 C10 C11A C12A -16(2) . . . . ?
C10 C11 C12 C13 -176.7(4) . . . . ?
C10 C11A C12A C13A 178.9(16) . . . . ?
C17 C18 C19 Ru1 53.3(2) . . . . ?
C17 C18 C19 C20 -0.6(4) . . . . ?
C18 C17 C22 Ru1 -54.2(2) . . . . ?
C18 C17 C22 C21 -0.6(4) . . . . ?
C18 C17 C23 C24 30.6(3) . . . . ?
C18 C17 C23 C25 -93.8(3) . . . . ?
C18 C19 C20 Ru1 53.1(2) . . . . ?
C18 C19 C20 C21 0.2(4) . . . . ?
C18 C19 C20 C26 178.3(2) . . . . ?
C19 C20 C21 Ru1 53.3(2) . . . . ?
C19 C20 C21 C22 0.0(4) . . . . ?
C20 C21 C22 Ru1 53.8(2) . . . . ?
C20 C21 C22 C17 0.2(4) . . . . ?
C22 C17 C18 Ru1 54.0(2) . . . . ?
C22 C17 C18 C19 0.8(4) . . . . ?
C22 C17 C23 C24 -149.1(2) . . . . ?
C22 C17 C23 C25 86.5(3) . . . . ?
C23 C17 C18 Ru1 -125.7(2) . . . . ?
C23 C17 C18 C19 -178.9(2) . . . . ?
C23 C17 C22 Ru1 125.5(2) . . . . ?
C23 C17 C22 C21 179.1(2) . . . . ?
C26 C20 C21 Ru1 -124.8(2) . . . . ?
C26 C20 C21 C22 -178.1(2) . . . . ?
C2 N1 C1 S1 -7.8(4) . . . . ?
C2 N1 C1 N2 175.3(3) . . . . ?
C2 C7 C6 C5 0.0 . . . . ?
C7 C2 C3 C4 0.0 . . . . ?
C7 C6 C5 C4 0.0 . . . . ?
C6 C5 C4 C3 0.0 . . . . ?
C5 C4 C3 C2 0.0 . . . . ?
C3 C2 C7 C6 0.0 . . . . ?
C2A N1 C1 S1 3.3(9) . . . . ?
C2A N1 C1 N2 -173.6(9) . . . . ?
C2A C7A C6A C5A 0.0 . . . . ?
C7A C2A C3A C4A 0.0 . . . . ?
C7A C6A C5A C4A 0.0 . . . . ?
C6A C5A C4A C3A 0.0 . . . . ?
C5A C4A C3A C2A 0.0 . . . . ?
C3A C2A C7A C6A 0.0 . . . . ?
C11 C12 C13 C14 173.6(5) . . . . ?
C12 C13 C14 C15 -175.7(5) . . . . ?
C13 C14 C15 C16 -72.2(7) . . . . ?
C11A C12A C13A C14A -166.4(18) . . . . ?
C12A C13A C14A C15A 162.7(18) . . . . ?
C13A C14A C15A C16A -89(2) . . . . ?
